data_1542651
loop_
_publ_author_name
'Kaplan, Peter T.'
'Vicic, David A.'

_publ_section_title
;
 Versatile Route to Arylated Fluoroalkyl Bromide Building Blocks.
;
_journal_issue 4
_journal_name_full 'Organic letters'
_journal_page_first 884
_journal_page_last 886
_journal_paper_doi 10.1021/acs.orglett.6b00032
_journal_volume 18
_journal_year 2016
_chemical_formula_sum 'C11 H4 Br F8 N'
_chemical_formula_weight 382.06
_space_group_crystal_system monoclinic
_space_group_IT_number 14
_space_group_name_Hall '-P 2ybc'
_space_group_name_H-M_alt 'P 1 21/c 1'
_symmetry_space_group_name_Hall '-P 2ybc'
_symmetry_space_group_name_H-M 'P 1 21/c 1'
_atom_sites_solution_hydrogens geom
_audit_creation_method SHELXL-2014/6
_cell_angle_alpha 90
_cell_angle_beta 91.044(2)
_cell_angle_gamma 90
_cell_formula_units_Z 4
_cell_length_a 5.9092(4)
_cell_length_b 15.5500(10)
_cell_length_c 13.5414(8)
_cell_measurement_reflns_used 9948
_cell_measurement_temperature 144(2)
_cell_measurement_theta_max 30.57
_cell_measurement_theta_min 3.01
_cell_volume 1244.09(14)
_computing_structure_refinement 'SHELXL-2014/6 (Sheldrick, 2014)'
_diffrn_ambient_temperature 144(2)
_diffrn_measured_fraction_theta_full 0.999
_diffrn_measured_fraction_theta_max 0.914
_diffrn_measurement_device_type 'Bruker D8 Quest'
_diffrn_radiation_type MoK\a
_diffrn_radiation_wavelength 0.71073
_diffrn_reflns_av_R_equivalents 0.0253
_diffrn_reflns_av_unetI/netI 0.0186
_diffrn_reflns_laue_measured_fraction_full 0.999
_diffrn_reflns_laue_measured_fraction_max 0.914
_diffrn_reflns_limit_h_max 8
_diffrn_reflns_limit_h_min -8
_diffrn_reflns_limit_k_max 21
_diffrn_reflns_limit_k_min -22
_diffrn_reflns_limit_l_max 19
_diffrn_reflns_limit_l_min -19
_diffrn_reflns_number 24098
_diffrn_reflns_point_group_measured_fraction_full 0.999
_diffrn_reflns_point_group_measured_fraction_max 0.914
_diffrn_reflns_theta_full 25.242
_diffrn_reflns_theta_max 30.569
_diffrn_reflns_theta_min 3.009
_exptl_absorpt_coefficient_mu 3.395
_exptl_absorpt_correction_T_max 0.7461
_exptl_absorpt_correction_T_min 0.6379
_exptl_absorpt_correction_type multi-scan
_exptl_absorpt_process_details Bruker
_exptl_crystal_colour colorless
_exptl_crystal_density_diffrn 2.040
_exptl_crystal_description block
_exptl_crystal_F_000 736
_exptl_crystal_size_max 0.214
_exptl_crystal_size_mid 0.172
_exptl_crystal_size_min 0.120
_refine_diff_density_max 0.433
_refine_diff_density_min -0.287
_refine_diff_density_rms 0.071
_refine_ls_extinction_method none
_refine_ls_goodness_of_fit_ref 1.055
_refine_ls_hydrogen_treatment constr
_refine_ls_matrix_type full
_refine_ls_number_parameters 190
_refine_ls_number_reflns 3496
_refine_ls_number_restraints 0
_refine_ls_restrained_S_all 1.055
_refine_ls_R_factor_all 0.0357
_refine_ls_R_factor_gt 0.0256
_refine_ls_shift/su_max 0.001
_refine_ls_shift/su_mean 0.000
_refine_ls_structure_factor_coef Fsqd
_refine_ls_weighting_details 'w=1/[\s^2^(Fo^2^)+(0.0258P)^2^+0.6794P] where P=(Fo^2^+2Fc^2^)/3'
_refine_ls_weighting_scheme calc
_refine_ls_wR_factor_gt 0.0545
_refine_ls_wR_factor_ref 0.0580
_reflns_Friedel_coverage 0.000
_reflns_number_gt 3003
_reflns_number_total 3496
_reflns_threshold_expression 'I > 2\s(I)'
_cod_data_source_file ol6b00032_si_001.cif
_cod_data_source_block Compound7p
_cod_depositor_comments
;
The following automatic conversions were performed:

'_exptl_absorpt_correction_type' value 'Multi-scan' changed to
'multi-scan' according to
/usr/data/users/saulius/crontab/automatic-downloads/current/ACS/lib/dictionaries/cif_core.dic
dictionary named 'cif_core.dic' version 2.4.2 from 2011-04-26.

Automatic conversion script
Id: cif_fix_values 4268 2015-11-12 08:31:59Z antanas 
;
_cod_database_code 1542651
_shelx_space_group_comment
;
The symmetry employed for this shelxl refinement is uniquely defined
by the following loop, which should always be used as a source of
symmetry information in preference to the above space-group names.
They are only intended as comments.
;
_shelx_estimated_absorpt_t_min 0.530
_shelx_estimated_absorpt_t_max 0.686
_shelxl_version_number 2014/6

loop_
_space_group_symop_operation_xyz
'x, y, z'
'-x, y+1/2, -z+1/2'
'-x, -y, -z'
'x, -y-1/2, z-1/2'

loop_
_atom_site_label
_atom_site_type_symbol
_atom_site_fract_x
_atom_site_fract_y
_atom_site_fract_z
_atom_site_U_iso_or_equiv
_atom_site_adp_type
_atom_site_occupancy
_atom_site_site_symmetry_order
_atom_site_calc_flag
_atom_site_refinement_flags_posn
_atom_site_refinement_flags_adp
Br1 Br 0.09183(3) 0.41738(2) 0.20068(2) 0.02771(6) Uani 1 1 d . .
F4 F 0.19782(16) 0.28888(6) 0.36807(7) 0.0250(2) Uani 1 1 d . .
F6 F 0.53541(14) 0.36787(7) 0.48671(7) 0.0253(2) Uani 1 1 d . .
F5 F 0.27455(17) 0.45524(6) 0.53894(7) 0.0261(2) Uani 1 1 d . .
F3 F -0.03433(15) 0.38905(7) 0.41536(7) 0.0274(2) Uani 1 1 d . .
F2 F 0.26085(19) 0.51177(6) 0.35038(7) 0.0305(2) Uani 1 1 d . .
F1 F 0.48739(17) 0.41223(7) 0.30037(7) 0.0326(2) Uani 1 1 d . .
F8 F 0.30459(19) 0.23093(6) 0.54608(7) 0.0312(2) Uani 1 1 d . .
F7 F 0.01989(16) 0.31078(7) 0.58966(7) 0.0315(2) Uani 1 1 d . .
C2 C 0.1841(2) 0.37012(9) 0.40145(11) 0.0177(3) Uani 1 1 d . .
C3 C 0.3122(2) 0.37641(9) 0.50196(11) 0.0167(3) Uani 1 1 d . .
C1 C 0.2714(3) 0.43016(10) 0.31922(11) 0.0211(3) Uani 1 1 d . .
C5 C 0.3629(3) 0.32644(10) 0.67922(11) 0.0190(3) Uani 1 1 d . .
C4 C 0.2482(3) 0.30923(10) 0.58116(11) 0.0198(3) Uani 1 1 d . .
C10 C 0.5655(3) 0.28558(11) 0.70304(11) 0.0226(3) Uani 1 1 d . .
H10A H 0.6292 0.2453 0.6587 0.027 Uiso 1 1 calc R U
N1 N 0.7829(4) 0.39889(14) 1.02131(14) 0.0522(5) Uani 1 1 d . .
C6 C 0.2674(3) 0.38526(11) 0.74357(11) 0.0227(3) Uani 1 1 d . .
H6A H 0.1285 0.4127 0.7264 0.027 Uiso 1 1 calc R U
C9 C 0.6739(3) 0.30405(11) 0.79204(13) 0.0270(3) Uani 1 1 d . .
H9A H 0.8125 0.2764 0.8092 0.032 Uiso 1 1 calc R U
C8 C 0.5790(3) 0.36314(11) 0.85618(12) 0.0260(3) Uani 1 1 d . .
C7 C 0.3750(3) 0.40381(11) 0.83252(12) 0.0263(3) Uani 1 1 d . .
H7A H 0.3106 0.4438 0.8770 0.032 Uiso 1 1 calc R U
C11 C 0.6932(3) 0.38279(13) 0.94859(14) 0.0355(4) Uani 1 1 d . .

loop_
_atom_site_aniso_label
_atom_site_aniso_U_11
_atom_site_aniso_U_22
_atom_site_aniso_U_33
_atom_site_aniso_U_23
_atom_site_aniso_U_13
_atom_site_aniso_U_12
Br1 0.03668(10) 0.02755(9) 0.01856(8) -0.00280(6) -0.00845(6) 0.00414(7)
F4 0.0340(5) 0.0166(4) 0.0243(5) -0.0055(4) -0.0041(4) -0.0016(4)
F6 0.0136(4) 0.0385(6) 0.0236(5) 0.0061(4) -0.0006(3) -0.0030(4)
F5 0.0410(6) 0.0158(4) 0.0215(5) -0.0035(4) -0.0036(4) -0.0003(4)
F3 0.0141(4) 0.0400(6) 0.0281(5) -0.0002(4) -0.0010(4) 0.0036(4)
F2 0.0487(6) 0.0184(5) 0.0242(5) 0.0003(4) -0.0084(4) -0.0058(4)
F1 0.0219(5) 0.0496(7) 0.0263(5) 0.0099(5) 0.0034(4) 0.0005(4)
F8 0.0527(6) 0.0163(4) 0.0246(5) -0.0012(4) -0.0013(4) -0.0023(4)
F7 0.0192(4) 0.0501(6) 0.0252(5) 0.0028(5) 0.0011(4) -0.0123(4)
C2 0.0158(6) 0.0170(7) 0.0203(7) -0.0034(6) -0.0007(5) 0.0002(5)
C3 0.0157(6) 0.0162(7) 0.0182(7) -0.0015(5) -0.0004(5) -0.0013(5)
C1 0.0227(7) 0.0224(8) 0.0181(7) -0.0005(6) -0.0039(6) 0.0008(6)
C5 0.0203(7) 0.0195(7) 0.0172(7) 0.0034(6) 0.0013(5) -0.0036(6)
C4 0.0199(7) 0.0201(7) 0.0195(7) -0.0008(6) 0.0010(6) -0.0037(6)
C10 0.0226(7) 0.0234(8) 0.0218(7) 0.0032(6) 0.0033(6) 0.0015(6)
N1 0.0627(13) 0.0582(12) 0.0350(10) 0.0009(9) -0.0227(9) -0.0068(10)
C6 0.0239(7) 0.0226(7) 0.0216(7) 0.0010(6) -0.0001(6) 0.0039(6)
C9 0.0217(8) 0.0314(9) 0.0279(8) 0.0094(7) -0.0019(6) -0.0001(7)
C8 0.0296(8) 0.0277(8) 0.0205(7) 0.0059(6) -0.0050(6) -0.0078(7)
C7 0.0349(9) 0.0251(8) 0.0188(7) -0.0004(6) -0.0007(6) -0.0003(7)
C11 0.0407(10) 0.0368(10) 0.0288(9) 0.0060(8) -0.0086(8) -0.0055(8)

loop_
_atom_type_symbol
_atom_type_description
_atom_type_scat_dispersion_real
_atom_type_scat_dispersion_imag
_atom_type_scat_source
C C 0.0033 0.0016 'International Tables Vol C Tables 4.2.6.8 and 6.1.1.4'
H H 0.0000 0.0000 'International Tables Vol C Tables 4.2.6.8 and 6.1.1.4'
N N 0.0061 0.0033 'International Tables Vol C Tables 4.2.6.8 and 6.1.1.4'
F F 0.0171 0.0103 'International Tables Vol C Tables 4.2.6.8 and 6.1.1.4'
Br Br -0.2901 2.4595 'International Tables Vol C Tables 4.2.6.8 and 6.1.1.4'

loop_
_geom_angle_atom_site_label_1
_geom_angle_atom_site_label_2
_geom_angle_atom_site_label_3
_geom_angle
F3 C2 F4 108.52(12)
F3 C2 C3 108.60(12)
F4 C2 C3 108.86(12)
F3 C2 C1 107.63(12)
F4 C2 C1 107.56(12)
C3 C2 C1 115.48(12)
F5 C3 F6 108.44(11)
F5 C3 C2 107.67(11)
F6 C3 C2 108.89(11)
F5 C3 C4 108.24(12)
F6 C3 C4 106.98(12)
C2 C3 C4 116.40(12)
F1 C1 F2 107.94(13)
F1 C1 C2 110.09(12)
F2 C1 C2 109.07(12)
F1 C1 Br1 109.53(11)
F2 C1 Br1 109.49(10)
C2 C1 Br1 110.66(10)
C10 C5 C6 120.90(14)
C10 C5 C4 119.77(14)
C6 C5 C4 119.29(14)
F8 C4 F7 107.34(12)
F8 C4 C5 111.15(13)
F7 C4 C5 110.78(12)
F8 C4 C3 107.43(12)
F7 C4 C3 107.60(12)
C5 C4 C3 112.31(12)
C9 C10 C5 119.38(15)
C9 C10 H10A 120.3
C5 C10 H10A 120.3
C7 C6 C5 119.89(15)
C7 C6 H6A 120.1
C5 C6 H6A 120.1
C10 C9 C8 119.73(15)
C10 C9 H9A 120.1
C8 C9 H9A 120.1
C9 C8 C7 120.91(15)
C9 C8 C11 119.61(16)
C7 C8 C11 119.48(17)
C6 C7 C8 119.19(16)
C6 C7 H7A 120.4
C8 C7 H7A 120.4
N1 C11 C8 179.5(2)

loop_
_geom_bond_atom_site_label_1
_geom_bond_atom_site_label_2
_geom_bond_distance
Br1 C1 1.9183(15)
F4 C2 1.3447(17)
F6 C3 1.3456(16)
F5 C3 1.3442(17)
F3 C2 1.3405(17)
F2 C1 1.3392(18)
F1 C1 1.3357(19)
F8 C4 1.3508(18)
F7 C4 1.3564(17)
C2 C3 1.548(2)
C2 C1 1.549(2)
C3 C4 1.549(2)
C5 C10 1.388(2)
C5 C6 1.390(2)
C5 C4 1.504(2)
C10 C9 1.384(2)
C10 H10A 0.9500
N1 C11 1.138(2)
C6 C7 1.382(2)
C6 H6A 0.9500
C9 C8 1.389(3)
C9 H9A 0.9500
C8 C7 1.394(2)
C8 C11 1.444(2)
C7 H7A 0.9500
